data_7159010
loop_
_publ_author_name
'Nagata, Makoto'
'Watanabe, Mizuki'
'Doi, Ryohei'
'Uemura, Mai'
'Ochiai, Nanase'
'Ichinose, Wataru'
'Fujiwara, Koichi'
'Sato, Yoshihiro'
'Kameda, Tomoshi'
'Takeuchi, Koh'
'Shuto, Satoshi'

_publ_section_title
;
 Helix-forming aliphatic homo-&#x3b4;-peptide foldamers based on the
 conformational restriction effects of cyclopropane.
;
_journal_issue 5
_journal_name_full 'Organic &amp; biomolecular chemistry'
_journal_page_first 970
_journal_page_last 980
_journal_paper_doi 10.1039/d2ob01715f
_journal_volume 21
_journal_year 2023
_chemical_absolute_configuration 'CHOOSE rm ad rmad syn or unk'
_chemical_formula_moiety 'C35 H60 N4 O7'
_chemical_formula_sum 'C35 H60 N4 O7'
_chemical_formula_weight 648.87
_space_group_crystal_system triclinic
_space_group_IT_number 1
_space_group_name_Hall 'P 1'
_space_group_name_H-M_alt 'P 1'
_atom_sites_solution_hydrogens geom
_atom_sites_solution_primary direct
_atom_sites_solution_secondary difmap
_audit_update_record
;
2020-12-10 deposited with the CCDC.	2022-11-18 downloaded from the CCDC.
;
_cell_angle_alpha 104.374(7)
_cell_angle_beta 96.543(7)
_cell_angle_gamma 109.840(8)
_cell_formula_units_Z 1
_cell_length_a 9.5195(2)
_cell_length_b 9.5196(2)
_cell_length_c 11.9808(3)
_cell_measurement_reflns_used 10686
_cell_measurement_temperature 133
_cell_measurement_theta_max 68.16
_cell_measurement_theta_min 3.90
_cell_volume 965.62(9)
_computing_cell_refinement 'RAPID AUTO'
_computing_data_collection 'RAPID AUTO (Rigaku, ????)'
_computing_data_reduction 'RAPID AUTO'
_computing_molecular_graphics 'CrystalStructure 4.2'
_computing_publication_material 'CrystalStructure 4.2 (Rigaku, 2015)'
_computing_structure_refinement 'SHELXL Version 2014/8 (Sheldrick, 2008)'
_computing_structure_solution 'SIR92 (Altomare, et al., 1994)'
_diffrn_ambient_temperature 133
_diffrn_detector_area_resol_mean 10.000
_diffrn_measured_fraction_theta_full 0.983
_diffrn_measured_fraction_theta_max 0.981
_diffrn_measurement_device_type 'Rigaku R-AXIS RAPID'
_diffrn_measurement_method \w
_diffrn_radiation_type 'Cu K\a'
_diffrn_radiation_wavelength 1.54187
_diffrn_reflns_av_R_equivalents 0.0226
_diffrn_reflns_Laue_measured_fraction_full 0.983
_diffrn_reflns_Laue_measured_fraction_max 0.981
_diffrn_reflns_limit_h_max 11
_diffrn_reflns_limit_h_min -11
_diffrn_reflns_limit_k_max 11
_diffrn_reflns_limit_k_min -11
_diffrn_reflns_limit_l_max 14
_diffrn_reflns_limit_l_min -14
_diffrn_reflns_number 11294
_diffrn_reflns_point_group_measured_fraction_full 0.834
_diffrn_reflns_point_group_measured_fraction_max 0.831
_diffrn_reflns_theta_full 67.687
_diffrn_reflns_theta_max 68.162
_diffrn_reflns_theta_min 3.902
_diffrn_standards_number 0
_exptl_absorpt_coefficient_mu 0.622
_exptl_absorpt_correction_T_max 0.943
_exptl_absorpt_correction_T_min 0.799
_exptl_absorpt_correction_type multi-scan
_exptl_absorpt_process_details 'ABSCOR (Rigaku, 1995)'
_exptl_crystal_colour colorless
_exptl_crystal_density_diffrn 1.085
_exptl_crystal_density_method 'not measured'
_exptl_crystal_description block
_exptl_crystal_F_000 344.00
_exptl_crystal_recrystallization_method 'Re-crystallisation from solvent'
_exptl_crystal_size_max 0.100
_exptl_crystal_size_mid 0.100
_exptl_crystal_size_min 0.100
_refine_diff_density_max 0.16
_refine_diff_density_min -0.20
_refine_ls_abs_structure_details
;
 Flack x determined using 2058 quotients [(I+)-(I-)]/[(I+)+(I-)]
 (Parsons, Flack and Wagner, Acta Cryst. B69 (2013) 249-259).
;
_refine_ls_abs_structure_Flack 0.12(9)
_refine_ls_extinction_method none
_refine_ls_goodness_of_fit_ref 1.026
_refine_ls_hydrogen_treatment mixed
_refine_ls_number_parameters 439
_refine_ls_number_reflns 5883
_refine_ls_number_restraints 3
_refine_ls_R_factor_all 0.0404
_refine_ls_R_factor_gt 0.0375
_refine_ls_shift/su_max 0.000
_refine_ls_structure_factor_coef Fsqd
_refine_ls_weighting_details 'w = 1/[\s^2^(Fo^2^)+(0.0438P)^2^+0.2138P] where P=(Fo^2^+2Fc^2^)/3'
_refine_ls_weighting_scheme calc
_refine_ls_wR_factor_gt 0.0900
_refine_ls_wR_factor_ref 0.0918
_reflns_Friedel_coverage 0.695
_reflns_Friedel_fraction_full 0.685
_reflns_Friedel_fraction_max 0.681
_reflns_number_gt 5536
_reflns_number_total 5883
_reflns_threshold_expression F^2^>2.0\s(F^2^)
_cod_data_source_file d2ob01715f2.cif
_cod_data_source_block nactetramer
_cod_depositor_comments 'Adding full bibliography for 7159010--7159012.cif.'
_cod_original_cell_volume 965.61(8)
_cod_database_code 7159010

loop_
_space_group_symop_id
_space_group_symop_operation_xyz
1 +X,+Y,+Z

loop_
_atom_site_label
_atom_site_type_symbol
_atom_site_fract_x
_atom_site_fract_y
_atom_site_fract_z
_atom_site_U_iso_or_equiv
_atom_site_adp_type
_atom_site_occupancy
_atom_site_site_symmetry_order
_atom_site_calc_flag
_atom_site_refinement_flags_posn
_atom_site_refinement_flags_adp
_atom_site_refinement_flags_occupancy
_atom_site_disorder_assembly
_atom_site_disorder_group
O1 O 0.4280(2) 0.4014(3) -0.03006(17) 0.0342(5) Uani 1 1 d . . . . .
O2 O 0.6460(2) 0.0691(3) 0.18204(17) 0.0319(5) Uani 1 1 d . . . . .
O3 O 0.7822(2) 0.6162(3) 0.54830(19) 0.0409(6) Uani 1 1 d . . . . .
O4 O 0.4841(3) -0.1194(3) 0.5078(2) 0.0422(6) Uani 1 1 d . . . . .
O7 O 0.7200(3) 0.4684(3) 0.3608(2) 0.0564(7) Uani 1 1 d . . . . .
O10 O 0.5747(3) -0.0797(3) -0.25692(18) 0.0462(6) Uani 1 1 d . . . . .
O47 O 0.3203(3) 0.0802(3) -0.46572(19) 0.0449(6) Uani 1 1 d . . . . .
N5 N 0.6749(3) 0.0320(3) 0.3613(2) 0.0268(5) Uani 1 1 d . . . . .
N6 N 0.6116(3) 0.0394(3) -0.0628(2) 0.0272(5) Uani 1 1 d . . . . .
N9 N 0.4811(3) 0.3829(3) 0.1530(2) 0.0277(5) Uani 1 1 d . . . . .
N11 N 0.3315(3) 0.2050(4) -0.2765(2) 0.0347(6) Uani 1 1 d . . . . .
C12 C 0.5270(3) -0.0672(4) -0.1641(2) 0.0298(7) Uani 1 1 d . . . . .
C13 C 0.8013(3) 0.3020(4) 0.0352(2) 0.0288(6) Uani 1 1 d . . . . .
H13 H 0.7951 0.3031 0.1182 0.035 Uiso 1 1 calc R U . . .
C14 C 0.9693(3) 0.5317(4) 0.4746(2) 0.0296(6) Uani 1 1 d . . . . .
H14 H 1.0075 0.5563 0.5612 0.035 Uiso 1 1 calc R U . . .
C15 C 0.5212(3) 0.4321(3) 0.0619(2) 0.0273(6) Uani 1 1 d . . . . .
C16 C 0.3234(3) 0.2917(3) 0.1561(2) 0.0254(6) Uani 1 1 d . . . . .
H16 H 0.2695 0.2230 0.0738 0.030 Uiso 1 1 calc R U . . .
C17 C 0.9685(3) 0.3724(4) 0.4113(2) 0.0275(6) Uani 1 1 d . . . . .
H17 H 0.9404 0.3407 0.3231 0.033 Uiso 1 1 calc R U . . .
C18 C 0.8410(3) 0.0748(3) 0.3821(2) 0.0272(6) Uani 1 1 d . . . . .
H18 H 0.8718 0.0688 0.3046 0.033 Uiso 1 1 calc R U . . .
C19 C 0.7703(3) 0.1445(4) -0.0499(3) 0.0297(7) Uani 1 1 d . . . . .
H19 H 0.7840 0.1584 -0.1286 0.036 Uiso 1 1 calc R U . . .
C20 C 0.5909(3) 0.0295(3) 0.2635(2) 0.0224(6) Uani 1 1 d . . . . .
C21 C 0.4192(3) -0.0337(3) 0.2555(2) 0.0252(6) Uani 1 1 d . . . . .
H21 H 0.4008 -0.0045 0.3371 0.030 Uiso 1 1 calc R U . . .
C22 C 0.9252(3) 0.2399(4) 0.4631(2) 0.0268(6) Uani 1 1 d . . . . .
H22 H 0.8982 0.2635 0.5420 0.032 Uiso 1 1 calc R U . . .
C23 C 0.3373(3) 0.0333(3) 0.1808(2) 0.0254(6) Uani 1 1 d . . . . .
H23 H 0.3440 0.0074 0.0959 0.030 Uiso 1 1 calc R U . . .
C24 C 0.2389(3) 0.3982(4) 0.1961(3) 0.0329(7) Uani 1 1 d . . . . .
H24A H 0.1341 0.3345 0.1973 0.039 Uiso 1 1 calc R U . . .
H24B H 0.2918 0.4701 0.2754 0.039 Uiso 1 1 calc R U . . .
H24C H 0.2361 0.4589 0.1412 0.039 Uiso 1 1 calc R U . . .
C25 C 0.8098(3) 0.5322(4) 0.4534(3) 0.0304(7) Uani 1 1 d . . . . .
C26 C 0.7531(3) 0.4193(4) -0.0051(3) 0.0308(7) Uani 1 1 d . . . . .
H26 H 0.7053 0.3855 -0.0910 0.037 Uiso 1 1 calc R U . . .
C27 C 0.2117(3) 0.0031(4) -0.1890(2) 0.0325(7) Uani 1 1 d . . . . .
H27 H 0.2633 0.0668 -0.1052 0.039 Uiso 1 1 calc R U . . .
C28 C 0.3669(3) -0.1725(4) -0.1628(3) 0.0327(7) Uani 1 1 d . . . . .
H28 H 0.3533 -0.1489 -0.0796 0.039 Uiso 1 1 calc R U . . .
C29 C 0.3229(3) 0.1869(3) 0.2312(2) 0.0251(6) Uani 1 1 d . . . . .
H29 H 0.3712 0.2416 0.3169 0.030 Uiso 1 1 calc R U . . .
C30 C 0.6916(3) 0.5227(4) 0.0748(3) 0.0323(7) Uani 1 1 d . . . . .
H30 H 0.7448 0.5472 0.1583 0.039 Uiso 1 1 calc R U . . .
C31 C 1.0896(3) 0.3228(4) 0.4606(3) 0.0323(7) Uani 1 1 d . . . . .
H31A H 1.1609 0.3930 0.5363 0.039 Uiso 1 1 calc R U . . .
H31B H 1.1351 0.2662 0.4042 0.039 Uiso 1 1 calc R U . . .
C32 C 0.1860(3) 0.0366(4) 0.2038(3) 0.0328(7) Uani 1 1 d . . . . .
H32A H 0.1035 0.0105 0.1348 0.039 Uiso 1 1 calc R U . . .
H32B H 0.1511 0.0027 0.2710 0.039 Uiso 1 1 calc R U . . .
C33 C 0.3916(4) 0.1845(4) -0.3719(3) 0.0390(8) Uani 1 1 d . . . . .
C34 C 0.8790(3) 0.0703(4) -0.0121(3) 0.0356(7) Uani 1 1 d . . . . .
H34A H 0.9848 0.1408 -0.0036 0.043 Uiso 1 1 calc R U . . .
H34B H 0.8646 0.0522 0.0636 0.043 Uiso 1 1 calc R U . . .
H34C H 0.8573 -0.0300 -0.0720 0.043 Uiso 1 1 calc R U . . .
C35 C 0.3576(4) -0.2117(4) 0.2069(3) 0.0369(7) Uani 1 1 d . . . . .
H35A H 0.4123 -0.2525 0.2567 0.044 Uiso 1 1 calc R U . . .
H35B H 0.2482 -0.2548 0.2065 0.044 Uiso 1 1 calc R U . . .
H35C H 0.3725 -0.2426 0.1262 0.044 Uiso 1 1 calc R U . . .
C36 C 0.1855(4) 0.0959(4) -0.2689(3) 0.0347(7) Uani 1 1 d . . . . .
H36 H 0.1341 0.0205 -0.3497 0.042 Uiso 1 1 calc R U . . .
C37 C 0.2513(3) -0.1365(4) -0.2358(3) 0.0324(7) Uani 1 1 d . . . . .
H37 H 0.2494 -0.1651 -0.3223 0.039 Uiso 1 1 calc R U . . .
C38 C 1.0751(4) 0.6591(4) 0.4312(3) 0.0399(8) Uani 1 1 d . . . . .
H38A H 1.1788 0.6596 0.4446 0.048 Uiso 1 1 calc R U . . .
H38B H 1.0370 0.6372 0.3467 0.048 Uiso 1 1 calc R U . . .
H38C H 1.0769 0.7617 0.4747 0.048 Uiso 1 1 calc R U . . .
C39 C 0.6357(4) 0.6338(5) 0.5326(4) 0.0517(10) Uani 1 1 d . . . . .
H39A H 0.6267 0.6974 0.6074 0.062 Uiso 1 1 calc R U . . .
H39B H 0.6295 0.6858 0.4722 0.062 Uiso 1 1 calc R U . . .
H39C H 0.5525 0.5301 0.5077 0.062 Uiso 1 1 calc R U . . .
C40 C 0.0973(4) -0.1581(4) -0.2054(3) 0.0404(8) Uani 1 1 d . . . . .
H40A H 0.0067 -0.2019 -0.2714 0.048 Uiso 1 1 calc R U . . .
H40B H 0.0786 -0.1893 -0.1339 0.048 Uiso 1 1 calc R U . . .
C41 C 0.8817(4) -0.0434(4) 0.4308(3) 0.0376(7) Uani 1 1 d . . . . .
H41A H 0.9927 -0.0148 0.4448 0.045 Uiso 1 1 calc R U . . .
H41B H 0.8483 -0.0428 0.5053 0.045 Uiso 1 1 calc R U . . .
H41C H 0.8303 -0.1485 0.3737 0.045 Uiso 1 1 calc R U . . .
C42 C 0.9203(4) 0.4471(4) 0.0226(3) 0.0405(8) Uani 1 1 d . . . . .
H42A H 0.9853 0.5308 0.0957 0.049 Uiso 1 1 calc R U . . .
H42B H 0.9716 0.4335 -0.0444 0.049 Uiso 1 1 calc R U . . .
C43 C 0.7187(4) 0.6769(4) 0.0473(3) 0.0462(9) Uani 1 1 d . . . . .
H43A H 0.6773 0.7404 0.1009 0.055 Uiso 1 1 calc R U . . .
H43B H 0.8288 0.7345 0.0578 0.055 Uiso 1 1 calc R U . . .
H43C H 0.6675 0.6547 -0.0344 0.055 Uiso 1 1 calc R U . . .
C44 C 0.0833(4) 0.1835(5) -0.2306(3) 0.0460(9) Uani 1 1 d . . . . .
H44A H -0.0147 0.1091 -0.2257 0.055 Uiso 1 1 calc R U . . .
H44B H 0.1334 0.2619 -0.1530 0.055 Uiso 1 1 calc R U . . .
H44C H 0.0654 0.2362 -0.2883 0.055 Uiso 1 1 calc R U . . .
C45 C 0.3437(4) -0.3452(4) -0.2081(3) 0.0515(10) Uani 1 1 d . . . . .
H45A H 0.4201 -0.3651 -0.1592 0.062 Uiso 1 1 calc R U . . .
H45B H 0.2409 -0.4107 -0.2042 0.062 Uiso 1 1 calc R U . . .
H45C H 0.3552 -0.3705 -0.2901 0.062 Uiso 1 1 calc R U . . .
C46 C 0.5542(5) 0.2939(5) -0.3564(4) 0.0605(11) Uani 1 1 d . . . . .
H46A H 0.5900 0.3677 -0.2762 0.073 Uiso 1 1 calc R U . . .
H46B H 0.6191 0.2331 -0.3691 0.073 Uiso 1 1 calc R U . . .
H46C H 0.5595 0.3522 -0.4137 0.073 Uiso 1 1 calc R U . . .
H8 H 0.519(4) -0.097(4) 0.582(4) 0.052(11) Uiso 1 1 d . . . . .
H48 H 0.421(5) -0.068(5) 0.513(4) 0.065(13) Uiso 1 1 d . . . . .
H49 H 0.632(4) 0.002(4) 0.415(3) 0.037(9) Uiso 1 1 d . . . . .
H50 H 0.544(4) 0.406(4) 0.211(3) 0.025(8) Uiso 1 1 d . . . . .
H51 H 0.582(4) 0.042(4) 0.001(3) 0.042(10) Uiso 1 1 d . . . . .
H52 H 0.390(4) 0.281(4) -0.215(3) 0.035(9) Uiso 1 1 d . . . . .

loop_
_atom_site_aniso_label
_atom_site_aniso_U_11
_atom_site_aniso_U_22
_atom_site_aniso_U_33
_atom_site_aniso_U_23
_atom_site_aniso_U_13
_atom_site_aniso_U_12
O1 0.0306(11) 0.0414(14) 0.0308(10) 0.0132(10) 0.0029(9) 0.0138(10)
O2 0.0291(10) 0.0427(14) 0.0284(10) 0.0174(9) 0.0081(8) 0.0139(10)
O3 0.0371(12) 0.0470(15) 0.0390(12) 0.0035(11) 0.0073(10) 0.0239(12)
O4 0.0454(14) 0.0643(18) 0.0344(13) 0.0256(12) 0.0161(11) 0.0322(13)
O7 0.0464(14) 0.0690(19) 0.0425(13) -0.0062(13) -0.0147(11) 0.0327(14)
O10 0.0398(13) 0.0709(18) 0.0259(11) 0.0052(11) 0.0085(9) 0.0252(13)
O47 0.0494(14) 0.0626(17) 0.0307(12) 0.0123(11) 0.0130(10) 0.0313(13)
N5 0.0249(12) 0.0316(15) 0.0262(12) 0.0130(11) 0.0072(10) 0.0100(11)
N6 0.0269(13) 0.0345(15) 0.0225(12) 0.0093(11) 0.0063(10) 0.0139(12)
N9 0.0220(13) 0.0301(15) 0.0289(13) 0.0103(11) 0.0003(11) 0.0081(11)
N11 0.0352(14) 0.0399(18) 0.0289(13) 0.0071(12) 0.0048(12) 0.0173(13)
C12 0.0323(16) 0.0377(19) 0.0239(14) 0.0077(13) 0.0028(12) 0.0210(15)
C13 0.0248(14) 0.0315(18) 0.0314(15) 0.0133(13) 0.0040(12) 0.0106(13)
C14 0.0284(15) 0.0282(17) 0.0276(14) 0.0034(12) -0.0003(12) 0.0111(13)
C15 0.0283(15) 0.0244(17) 0.0319(15) 0.0094(13) 0.0054(12) 0.0132(13)
C16 0.0223(14) 0.0234(16) 0.0286(14) 0.0073(12) 0.0028(11) 0.0080(13)
C17 0.0266(14) 0.0316(18) 0.0268(14) 0.0090(12) 0.0064(11) 0.0141(13)
C18 0.0255(14) 0.0298(17) 0.0298(14) 0.0117(12) 0.0060(12) 0.0129(13)
C19 0.0253(15) 0.0402(19) 0.0297(14) 0.0155(13) 0.0089(12) 0.0154(14)
C20 0.0275(14) 0.0165(15) 0.0226(13) 0.0036(11) 0.0045(11) 0.0097(12)
C21 0.0250(15) 0.0242(16) 0.0273(14) 0.0098(12) 0.0059(11) 0.0090(13)
C22 0.0260(15) 0.0327(17) 0.0243(13) 0.0080(12) 0.0040(11) 0.0155(13)
C23 0.0246(14) 0.0262(17) 0.0249(13) 0.0072(12) 0.0028(11) 0.0103(12)
C24 0.0305(16) 0.0278(18) 0.0430(17) 0.0115(14) 0.0093(14) 0.0133(14)
C25 0.0302(16) 0.0262(17) 0.0327(16) 0.0063(13) 0.0011(13) 0.0119(14)
C26 0.0263(15) 0.0341(19) 0.0363(16) 0.0166(14) 0.0075(13) 0.0123(14)
C27 0.0295(15) 0.039(2) 0.0259(14) 0.0037(13) 0.0039(12) 0.0147(14)
C28 0.0333(16) 0.0336(19) 0.0255(14) 0.0010(13) 0.0004(12) 0.0136(14)
C29 0.0222(13) 0.0275(16) 0.0255(14) 0.0062(12) 0.0041(11) 0.0108(12)
C30 0.0260(15) 0.0322(19) 0.0394(16) 0.0143(14) 0.0045(13) 0.0103(14)
C31 0.0263(15) 0.0319(18) 0.0374(16) 0.0066(14) 0.0044(12) 0.0131(14)
C32 0.0233(15) 0.0335(19) 0.0452(17) 0.0166(14) 0.0068(13) 0.0122(14)
C33 0.049(2) 0.045(2) 0.0384(18) 0.0222(17) 0.0140(15) 0.0283(18)
C34 0.0312(16) 0.043(2) 0.0402(17) 0.0176(15) 0.0097(14) 0.0189(15)
C35 0.0297(16) 0.0275(18) 0.0475(18) 0.0121(15) -0.0024(14) 0.0066(14)
C36 0.0345(16) 0.045(2) 0.0254(14) 0.0070(14) 0.0044(13) 0.0202(16)
C37 0.0259(15) 0.0360(19) 0.0286(14) 0.0022(13) 0.0000(12) 0.0112(14)
C38 0.0378(18) 0.0311(19) 0.0474(19) 0.0089(15) 0.0066(15) 0.0119(15)
C39 0.041(2) 0.054(3) 0.071(3) 0.018(2) 0.0227(18) 0.0293(19)
C40 0.0304(17) 0.044(2) 0.0410(18) 0.0085(16) 0.0023(14) 0.0125(16)
C41 0.0346(17) 0.0334(19) 0.0454(18) 0.0142(15) 0.0009(14) 0.0149(15)
C42 0.0282(16) 0.039(2) 0.058(2) 0.0206(17) 0.0156(15) 0.0119(15)
C43 0.0360(18) 0.035(2) 0.071(2) 0.0238(18) 0.0145(17) 0.0116(16)
C44 0.048(2) 0.066(3) 0.0391(18) 0.0194(17) 0.0122(15) 0.037(2)
C45 0.049(2) 0.039(2) 0.056(2) 0.0041(17) -0.0072(17) 0.0188(19)
C46 0.059(2) 0.073(3) 0.057(2) 0.035(2) 0.027(2) 0.019(2)

loop_
_atom_type_symbol
_atom_type_description
_atom_type_scat_dispersion_real
_atom_type_scat_dispersion_imag
_atom_type_scat_source
C C 0.0181 0.0091
;
International Tables for Crystallography
(Vol. C, Tables 4.2.6.8 and 6.1.1.4)
;
H H 0.0000 0.0000
;
International Tables for Crystallography
(Vol. C, Table 6.1.1.4)
;
O O 0.0492 0.0322
;
International Tables for Crystallography
(Vol. C, Tables 4.2.6.8 and 6.1.1.4)
;
N N 0.0311 0.0180
;
International Tables for Crystallography
(Vol. C, Tables 4.2.6.8 and 6.1.1.4)
;

loop_
_geom_angle_atom_site_label_1
_geom_angle_atom_site_label_2
_geom_angle_atom_site_label_3
_geom_angle
_geom_angle_site_symmetry_1
_geom_angle_site_symmetry_3
_geom_angle_publ_flag
C25 O3 C39 115.9(2) . . ?
H8 O4 H48 98(4) . . ?
C20 N5 C18 124.0(2) . . ?
C20 N5 H49 120(2) . . ?
C18 N5 H49 116(2) . . ?
C12 N6 C19 123.1(2) . . ?
C12 N6 H51 121(2) . . ?
C19 N6 H51 115(2) . . ?
C15 N9 C16 124.0(2) . . ?
C15 N9 H50 120(2) . . ?
C16 N9 H50 116(2) . . ?
C33 N11 C36 123.2(3) . . ?
C33 N11 H52 116(2) . . ?
C36 N11 H52 120(2) . . ?
O10 C12 N6 122.0(3) . . ?
O10 C12 C28 120.9(3) . . ?
N6 C12 C28 117.2(2) . . ?
C19 C13 C26 120.3(2) . . ?
C19 C13 C42 119.4(3) . . ?
C26 C13 C42 59.83(19) . . ?
C19 C13 H13 115.4 . . ?
C26 C13 H13 115.4 . . ?
C42 C13 H13 115.4 . . ?
C25 C14 C17 110.7(2) . . ?
C25 C14 C38 108.9(3) . . ?
C17 C14 C38 110.4(2) . . ?
C25 C14 H14 108.9 . . ?
C17 C14 H14 108.9 . . ?
C38 C14 H14 108.9 . . ?
O1 C15 N9 122.7(3) . . ?
O1 C15 C30 121.2(3) . . ?
N9 C15 C30 116.0(2) . . ?
N9 C16 C29 110.0(2) . . ?
N9 C16 C24 111.2(2) . . ?
C29 C16 C24 112.5(2) . . ?
N9 C16 H16 107.6 . . ?
C29 C16 H16 107.6 . . ?
C24 C16 H16 107.6 . . ?
C22 C17 C31 60.13(19) . . ?
C22 C17 C14 121.7(2) . . ?
C31 C17 C14 118.5(2) . . ?
C22 C17 H17 115.2 . . ?
C31 C17 H17 115.2 . . ?
C14 C17 H17 115.2 . . ?
N5 C18 C22 111.4(2) . . ?
N5 C18 C41 109.5(2) . . ?
C22 C18 C41 111.6(2) . . ?
N5 C18 H18 108.1 . . ?
C22 C18 H18 108.1 . . ?
C41 C18 H18 108.1 . . ?
N6 C19 C13 109.7(2) . . ?
N6 C19 C34 109.7(2) . . ?
C13 C19 C34 112.5(2) . . ?
N6 C19 H19 108.3 . . ?
C13 C19 H19 108.3 . . ?
C34 C19 H19 108.3 . . ?
O2 C20 N5 123.3(3) . . ?
O2 C20 C21 121.6(2) . . ?
N5 C20 C21 115.0(2) . . ?
C23 C21 C20 112.5(2) . . ?
C23 C21 C35 110.9(2) . . ?
C20 C21 C35 108.4(2) . . ?
C23 C21 H21 108.3 . . ?
C20 C21 H21 108.3 . . ?
C35 C21 H21 108.3 . . ?
C17 C22 C31 60.09(19) . . ?
C17 C22 C18 119.2(2) . . ?
C31 C22 C18 118.2(2) . . ?
C17 C22 H22 116.0 . . ?
C31 C22 H22 116.0 . . ?
C18 C22 H22 116.0 . . ?
C29 C23 C32 60.05(19) . . ?
C29 C23 C21 121.6(2) . . ?
C32 C23 C21 117.7(2) . . ?
C29 C23 H23 115.4 . . ?
C32 C23 H23 115.4 . . ?
C21 C23 H23 115.4 . . ?
C16 C24 H24A 109.5 . . ?
C16 C24 H24B 109.5 . . ?
H24A C24 H24B 109.5 . . ?
C16 C24 H24C 109.5 . . ?
H24A C24 H24C 109.5 . . ?
H24B C24 H24C 109.5 . . ?
O7 C25 O3 123.5(3) . . ?
O7 C25 C14 124.1(3) . . ?
O3 C25 C14 112.4(2) . . ?
C13 C26 C42 60.52(19) . . ?
C13 C26 C30 120.5(2) . . ?
C42 C26 C30 119.8(3) . . ?
C13 C26 H26 115.1 . . ?
C42 C26 H26 115.1 . . ?
C30 C26 H26 115.1 . . ?
C37 C27 C40 60.5(2) . . ?
C37 C27 C36 119.8(2) . . ?
C40 C27 C36 120.4(3) . . ?
C37 C27 H27 115.1 . . ?
C40 C27 H27 115.1 . . ?
C36 C27 H27 115.1 . . ?
C37 C28 C12 109.2(3) . . ?
C37 C28 C45 111.2(3) . . ?
C12 C28 C45 110.9(3) . . ?
C37 C28 H28 108.5 . . ?
C12 C28 H28 108.5 . . ?
C45 C28 H28 108.5 . . ?
C23 C29 C16 120.0(2) . . ?
C23 C29 C32 60.32(19) . . ?
C16 C29 C32 118.3(2) . . ?
C23 C29 H29 115.7 . . ?
C16 C29 H29 115.7 . . ?
C32 C29 H29 115.7 . . ?
C26 C30 C15 108.5(2) . . ?
C26 C30 C43 112.0(3) . . ?
C15 C30 C43 110.6(2) . . ?
C26 C30 H30 108.5 . . ?
C15 C30 H30 108.5 . . ?
C43 C30 H30 108.5 . . ?
C17 C31 C22 59.77(19) . . ?
C17 C31 H31A 117.8 . . ?
C22 C31 H31A 117.8 . . ?
C17 C31 H31B 117.8 . . ?
C22 C31 H31B 117.8 . . ?
H31A C31 H31B 114.9 . . ?
C29 C32 C23 59.63(18) . . ?
C29 C32 H32A 117.8 . . ?
C23 C32 H32A 117.8 . . ?
C29 C32 H32B 117.8 . . ?
C23 C32 H32B 117.8 . . ?
H32A C32 H32B 114.9 . . ?
O47 C33 N11 122.5(3) . . ?
O47 C33 C46 122.0(3) . . ?
N11 C33 C46 115.5(3) . . ?
C19 C34 H34A 109.5 . . ?
C19 C34 H34B 109.5 . . ?
H34A C34 H34B 109.5 . . ?
C19 C34 H34C 109.5 . . ?
H34A C34 H34C 109.5 . . ?
H34B C34 H34C 109.5 . . ?
C21 C35 H35A 109.5 . . ?
C21 C35 H35B 109.5 . . ?
H35A C35 H35B 109.5 . . ?
C21 C35 H35C 109.5 . . ?
H35A C35 H35C 109.5 . . ?
H35B C35 H35C 109.5 . . ?
N11 C36 C27 109.8(2) . . ?
N11 C36 C44 110.1(3) . . ?
C27 C36 C44 113.2(2) . . ?
N11 C36 H36 107.8 . . ?
C27 C36 H36 107.8 . . ?
C44 C36 H36 107.8 . . ?
C27 C37 C40 59.8(2) . . ?
C27 C37 C28 121.9(3) . . ?
C40 C37 C28 120.0(3) . . ?
C27 C37 H37 114.7 . . ?
C40 C37 H37 114.7 . . ?
C28 C37 H37 114.7 . . ?
C14 C38 H38A 109.5 . . ?
C14 C38 H38B 109.5 . . ?
H38A C38 H38B 109.5 . . ?
C14 C38 H38C 109.5 . . ?
H38A C38 H38C 109.5 . . ?
H38B C38 H38C 109.5 . . ?
O3 C39 H39A 109.5 . . ?
O3 C39 H39B 109.5 . . ?
H39A C39 H39B 109.5 . . ?
O3 C39 H39C 109.5 . . ?
H39A C39 H39C 109.5 . . ?
H39B C39 H39C 109.5 . . ?
C27 C40 C37 59.7(2) . . ?
C27 C40 H40A 117.8 . . ?
C37 C40 H40A 117.8 . . ?
C27 C40 H40B 117.8 . . ?
C37 C40 H40B 117.8 . . ?
H40A C40 H40B 114.9 . . ?
C18 C41 H41A 109.5 . . ?
C18 C41 H41B 109.5 . . ?
H41A C41 H41B 109.5 . . ?
C18 C41 H41C 109.5 . . ?
H41A C41 H41C 109.5 . . ?
H41B C41 H41C 109.5 . . ?
C26 C42 C13 59.65(19) . . ?
C26 C42 H42A 117.8 . . ?
C13 C42 H42A 117.8 . . ?
C26 C42 H42B 117.8 . . ?
C13 C42 H42B 117.8 . . ?
H42A C42 H42B 114.9 . . ?
C30 C43 H43A 109.5 . . ?
C30 C43 H43B 109.5 . . ?
H43A C43 H43B 109.5 . . ?
C30 C43 H43C 109.5 . . ?
H43A C43 H43C 109.5 . . ?
H43B C43 H43C 109.5 . . ?
C36 C44 H44A 109.5 . . ?
C36 C44 H44B 109.5 . . ?
H44A C44 H44B 109.5 . . ?
C36 C44 H44C 109.5 . . ?
H44A C44 H44C 109.5 . . ?
H44B C44 H44C 109.5 . . ?
C28 C45 H45A 109.5 . . ?
C28 C45 H45B 109.5 . . ?
H45A C45 H45B 109.5 . . ?
C28 C45 H45C 109.5 . . ?
H45A C45 H45C 109.5 . . ?
H45B C45 H45C 109.5 . . ?
C33 C46 H46A 109.5 . . ?
C33 C46 H46B 109.5 . . ?
H46A C46 H46B 109.5 . . ?
C33 C46 H46C 109.5 . . ?
H46A C46 H46C 109.5 . . ?
H46B C46 H46C 109.5 . . ?

loop_
_geom_bond_atom_site_label_1
_geom_bond_atom_site_label_2
_geom_bond_distance
_geom_bond_site_symmetry_2
_geom_bond_publ_flag
O1 C15 1.236(3) . ?
O2 C20 1.239(3) . ?
O3 C25 1.327(3) . ?
O3 C39 1.457(4) . ?
O4 H8 0.86(4) . ?
O4 H48 0.89(5) . ?
O7 C25 1.195(3) . ?
O10 C12 1.242(3) . ?
O47 C33 1.235(4) . ?
N5 C20 1.331(3) . ?
N5 C18 1.466(3) . ?
N5 H49 0.86(3) . ?
N6 C12 1.328(4) . ?
N6 C19 1.467(4) . ?
N6 H51 0.84(4) . ?
N9 C15 1.336(4) . ?
N9 C16 1.467(3) . ?
N9 H50 0.79(3) . ?
N11 C33 1.336(4) . ?
N11 C36 1.455(4) . ?
N11 H52 0.87(3) . ?
C12 C28 1.518(4) . ?
C13 C19 1.499(4) . ?
C13 C26 1.501(4) . ?
C13 C42 1.515(4) . ?
C13 H13 1.0000 . ?
C14 C25 1.512(4) . ?
C14 C17 1.515(4) . ?
C14 C38 1.535(4) . ?
C14 H14 1.0000 . ?
C15 C30 1.525(4) . ?
C16 C29 1.500(4) . ?
C16 C24 1.519(4) . ?
C16 H16 1.0000 . ?
C17 C22 1.497(4) . ?
C17 C31 1.502(4) . ?
C17 H17 1.0000 . ?
C18 C22 1.505(4) . ?
C18 C41 1.525(4) . ?
C18 H18 1.0000 . ?
C19 C34 1.524(4) . ?
C19 H19 1.0000 . ?
C20 C21 1.520(4) . ?
C21 C23 1.509(4) . ?
C21 C35 1.521(4) . ?
C21 H21 1.0000 . ?
C22 C31 1.502(4) . ?
C22 H22 1.0000 . ?
C23 C29 1.496(4) . ?
C23 C32 1.506(4) . ?
C23 H23 1.0000 . ?
C24 H24A 0.9800 . ?
C24 H24B 0.9800 . ?
C24 H24C 0.9800 . ?
C26 C42 1.504(4) . ?
C26 C30 1.509(4) . ?
C26 H26 1.0000 . ?
C27 C37 1.498(4) . ?
C27 C40 1.499(5) . ?
C27 C36 1.509(4) . ?
C27 H27 1.0000 . ?
C28 C37 1.510(4) . ?
C28 C45 1.525(5) . ?
C28 H28 1.0000 . ?
C29 C32 1.502(4) . ?
C29 H29 1.0000 . ?
C30 C43 1.528(4) . ?
C30 H30 1.0000 . ?
C31 H31A 0.9900 . ?
C31 H31B 0.9900 . ?
C32 H32A 0.9900 . ?
C32 H32B 0.9900 . ?
C33 C46 1.503(5) . ?
C34 H34A 0.9800 . ?
C34 H34B 0.9800 . ?
C34 H34C 0.9800 . ?
C35 H35A 0.9800 . ?
C35 H35B 0.9800 . ?
C35 H35C 0.9800 . ?
C36 C44 1.522(4) . ?
C36 H36 1.0000 . ?
C37 C40 1.509(4) . ?
C37 H37 1.0000 . ?
C38 H38A 0.9800 . ?
C38 H38B 0.9800 . ?
C38 H38C 0.9800 . ?
C39 H39A 0.9800 . ?
C39 H39B 0.9800 . ?
C39 H39C 0.9800 . ?
C40 H40A 0.9900 . ?
C40 H40B 0.9900 . ?
C41 H41A 0.9800 . ?
C41 H41B 0.9800 . ?
C41 H41C 0.9800 . ?
C42 H42A 0.9900 . ?
C42 H42B 0.9900 . ?
C43 H43A 0.9800 . ?
C43 H43B 0.9800 . ?
C43 H43C 0.9800 . ?
C44 H44A 0.9800 . ?
C44 H44B 0.9800 . ?
C44 H44C 0.9800 . ?
C45 H45A 0.9800 . ?
C45 H45B 0.9800 . ?
C45 H45C 0.9800 . ?
C46 H46A 0.9800 . ?
C46 H46B 0.9800 . ?
C46 H46C 0.9800 . ?

loop_
_geom_hbond_atom_site_label_D
_geom_hbond_atom_site_label_H
_geom_hbond_atom_site_label_A
_geom_hbond_site_symmetry_D
_geom_hbond_site_symmetry_H
_geom_hbond_site_symmetry_A
_geom_hbond_distance_DA
_geom_hbond_distance_DH
_geom_hbond_distance_HA
_geom_hbond_angle_DHA
_geom_hbond_publ_flag
O4 H8 O10 . . 1_556 2.743(3) 0.86(4) 1.89(4) 171(4) no
O4 H48 O47 . . 1_556 2.822(5) 0.89(6) 1.94(5) 169(3) no
N5 H49 O4 . . . 2.944(4) 0.86(4) 2.11(4) 165(2) no
N6 H51 O2 . . . 2.846(3) 0.84(4) 2.11(4) 146(4) no
N9 H50 O7 . . . 2.912(3) 0.79(3) 2.12(3) 178(4) no
N11 H52 O1 . . . 2.921(3) 0.87(3) 2.15(3) 149(3) no

loop_
_geom_torsion_atom_site_label_1
_geom_torsion_atom_site_label_2
_geom_torsion_atom_site_label_3
_geom_torsion_atom_site_label_4
_geom_torsion
_geom_torsion_site_symmetry_1
_geom_torsion_site_symmetry_2
_geom_torsion_site_symmetry_3
_geom_torsion_site_symmetry_4
_geom_torsion_publ_flag
C19 N6 C12 O10 -3.7(4) . . . . ?
C19 N6 C12 C28 177.4(2) . . . . ?
C16 N9 C15 O1 -1.8(4) . . . . ?
C16 N9 C15 C30 -178.9(2) . . . . ?
C15 N9 C16 C29 150.1(3) . . . . ?
C15 N9 C16 C24 -84.5(3) . . . . ?
C25 C14 C17 C22 -82.1(3) . . . . ?
C38 C14 C17 C22 157.3(3) . . . . ?
C25 C14 C17 C31 -152.7(3) . . . . ?
C38 C14 C17 C31 86.6(3) . . . . ?
C20 N5 C18 C22 101.8(3) . . . . ?
C20 N5 C18 C41 -134.3(3) . . . . ?
C12 N6 C19 C13 144.3(3) . . . . ?
C12 N6 C19 C34 -91.6(3) . . . . ?
C26 C13 C19 N6 -81.2(3) . . . . ?
C42 C13 C19 N6 -151.4(2) . . . . ?
C26 C13 C19 C34 156.4(3) . . . . ?
C42 C13 C19 C34 86.2(3) . . . . ?
C18 N5 C20 O2 -2.9(4) . . . . ?
C18 N5 C20 C21 174.3(2) . . . . ?
O2 C20 C21 C23 -30.2(4) . . . . ?
N5 C20 C21 C23 152.6(2) . . . . ?
O2 C20 C21 C35 92.9(3) . . . . ?
N5 C20 C21 C35 -84.4(3) . . . . ?
C14 C17 C22 C31 -107.0(3) . . . . ?
C31 C17 C22 C18 -107.7(3) . . . . ?
C14 C17 C22 C18 145.4(3) . . . . ?
N5 C18 C22 C17 -89.1(3) . . . . ?
C41 C18 C22 C17 148.2(3) . . . . ?
N5 C18 C22 C31 -158.7(2) . . . . ?
C41 C18 C22 C31 78.6(3) . . . . ?
C20 C21 C23 C29 -85.2(3) . . . . ?
C35 C21 C23 C29 153.1(3) . . . . ?
C20 C21 C23 C32 -155.4(2) . . . . ?
C35 C21 C23 C32 82.9(3) . . . . ?
C39 O3 C25 O7 -2.8(5) . . . . ?
C39 O3 C25 C14 175.0(3) . . . . ?
C17 C14 C25 O7 -39.7(4) . . . . ?
C38 C14 C25 O7 81.9(4) . . . . ?
C17 C14 C25 O3 142.5(3) . . . . ?
C38 C14 C25 O3 -95.9(3) . . . . ?
C19 C13 C26 C42 -108.6(3) . . . . ?
C19 C13 C26 C30 142.2(3) . . . . ?
C42 C13 C26 C30 -109.2(3) . . . . ?
O10 C12 C28 C37 -65.7(4) . . . . ?
N6 C12 C28 C37 113.2(3) . . . . ?
O10 C12 C28 C45 57.3(4) . . . . ?
N6 C12 C28 C45 -123.8(3) . . . . ?
C32 C23 C29 C16 -107.5(3) . . . . ?
C21 C23 C29 C16 146.6(3) . . . . ?
C21 C23 C29 C32 -106.0(3) . . . . ?
N9 C16 C29 C23 -81.6(3) . . . . ?
C24 C16 C29 C23 153.8(3) . . . . ?
N9 C16 C29 C32 -151.8(2) . . . . ?
C24 C16 C29 C32 83.6(3) . . . . ?
C13 C26 C30 C15 -84.2(3) . . . . ?
C42 C26 C30 C15 -155.4(3) . . . . ?
C13 C26 C30 C43 153.4(3) . . . . ?
C42 C26 C30 C43 82.1(3) . . . . ?
O1 C15 C30 C26 -69.5(3) . . . . ?
N9 C15 C30 C26 107.6(3) . . . . ?
O1 C15 C30 C43 53.8(4) . . . . ?
N9 C15 C30 C43 -129.1(3) . . . . ?
C14 C17 C31 C22 112.1(3) . . . . ?
C18 C22 C31 C17 109.2(3) . . . . ?
C16 C29 C32 C23 110.3(3) . . . . ?
C21 C23 C32 C29 112.4(3) . . . . ?
C36 N11 C33 O47 8.0(5) . . . . ?
C36 N11 C33 C46 -170.1(3) . . . . ?
C33 N11 C36 C27 106.5(3) . . . . ?
C33 N11 C36 C44 -128.1(3) . . . . ?
C37 C27 C36 N11 -81.4(3) . . . . ?
C40 C27 C36 N11 -152.6(3) . . . . ?
C37 C27 C36 C44 155.0(3) . . . . ?
C40 C27 C36 C44 83.8(4) . . . . ?
C36 C27 C37 C40 -110.3(3) . . . . ?
C40 C27 C37 C28 -108.7(3) . . . . ?
C36 C27 C37 C28 141.0(3) . . . . ?
C12 C28 C37 C27 -78.9(3) . . . . ?
C45 C28 C37 C27 158.3(3) . . . . ?
C12 C28 C37 C40 -150.0(3) . . . . ?
C45 C28 C37 C40 87.3(4) . . . . ?
C36 C27 C40 C37 109.3(3) . . . . ?
C28 C37 C40 C27 111.7(3) . . . . ?
C30 C26 C42 C13 110.4(3) . . . . ?
C19 C13 C42 C26 110.0(3) . . . . ?
